data_7124213
loop_
_publ_author_name
'Trose, Michael'
'Nahra, Fady'
'Cordes, David B.'
'Slawin, Alexandra M. Z.'
'Cazin, Catherine S. J.'

_publ_section_title
;
 Cu--NHC azide complex: synthesis and reactivity
;
_journal_name_full 'Chemical Communications'
_journal_paper_doi 10.1039/C9CC04844H
_journal_year 2019
_chemical_formula_moiety 'C35 H43 Cu N6 O3 S, 0.5(C6 H6)'
_chemical_formula_sum 'C38 H46 Cu N6 O3 S'
_chemical_formula_weight 730.43
_chemical_properties_physical ', Air-sensitive'
_space_group_crystal_system triclinic
_space_group_IT_number 2
_space_group_name_Hall '-P 1'
_space_group_name_H-M_alt 'P -1'
_symmetry_space_group_name_Hall '-P 1'
_symmetry_space_group_name_H-M 'P -1'
_atom_sites_solution_hydrogens geom
_atom_sites_solution_primary direct
_atom_sites_solution_secondary difmap
_audit_creation_date 2016-10-26
_audit_creation_method 'by CrystalStructure 4.2'
_audit_update_record
;
2017-03-30 deposited with the CCDC.    2019-09-09 downloaded from the CCDC.
;
_cell_angle_alpha 85.056(9)
_cell_angle_beta 75.371(7)
_cell_angle_gamma 71.777(7)
_cell_formula_units_Z 2
_cell_length_a 10.2797(7)
_cell_length_b 12.4184(10)
_cell_length_c 16.0996(18)
_cell_measurement_reflns_used 3959
_cell_measurement_temperature 173
_cell_measurement_theta_max 25.40
_cell_measurement_theta_min 2.10
_cell_volume 1888.8(3)
_computing_cell_refinement 'CrystalClear-SM Expert 2.1 b45'
_computing_data_collection 'CrystalClear-SM Expert 2.1 b45 (Rigaku, 2015)'
_computing_data_reduction 'CrystalClear-SM Expert 2.1 b45'
_computing_molecular_graphics 'CrystalStructure 4.2'
_computing_publication_material 'CrystalStructure 4.2 (Rigaku, 2015)'
_computing_structure_refinement 'SHELXL Version 2014/7 (Sheldrick, 2008)'
_computing_structure_solution 'SIR2011 (Burla, et al., 2012)'
_diffrn_ambient_temperature 173
_diffrn_detector_area_resol_mean 5.814
_diffrn_measured_fraction_theta_full 0.988
_diffrn_measured_fraction_theta_max 0.983
_diffrn_measurement_device_type 'Rigaku XtaLAB P200'
_diffrn_measurement_method \w
_diffrn_radiation_type 'Mo K\a'
_diffrn_radiation_wavelength 0.71075
_diffrn_reflns_av_R_equivalents 0.0392
_diffrn_reflns_Laue_measured_fraction_full 0.988
_diffrn_reflns_Laue_measured_fraction_max 0.983
_diffrn_reflns_limit_h_max 12
_diffrn_reflns_limit_h_min -12
_diffrn_reflns_limit_k_max 14
_diffrn_reflns_limit_k_min -14
_diffrn_reflns_limit_l_max 19
_diffrn_reflns_limit_l_min -19
_diffrn_reflns_number 23049
_diffrn_reflns_point_group_measured_fraction_full 0.988
_diffrn_reflns_point_group_measured_fraction_max 0.983
_diffrn_reflns_theta_full 25.242
_diffrn_reflns_theta_max 25.405
_diffrn_reflns_theta_min 1.727
_diffrn_standards_number 0
_exptl_absorpt_coefficient_mu 0.677
_exptl_absorpt_correction_T_max 0.973
_exptl_absorpt_correction_T_min 0.838
_exptl_absorpt_correction_type multi-scan
_exptl_absorpt_process_details 'REQAB (Rigaku, 1998)'
_exptl_crystal_colour colorless
_exptl_crystal_density_diffrn 1.284
_exptl_crystal_density_method 'not measured'
_exptl_crystal_description prism
_exptl_crystal_F_000 770.00
_exptl_crystal_recrystallization_method 'Re-crystallisation from solvent: Benzene/pentane'
_exptl_crystal_size_max 0.230
_exptl_crystal_size_mid 0.060
_exptl_crystal_size_min 0.040
_refine_diff_density_max 0.44
_refine_diff_density_min -0.26
_refine_ls_extinction_method none
_refine_ls_goodness_of_fit_ref 1.057
_refine_ls_hydrogen_treatment constr
_refine_ls_number_parameters 451
_refine_ls_number_reflns 6857
_refine_ls_number_restraints 0
_refine_ls_R_factor_all 0.0679
_refine_ls_R_factor_gt 0.0481
_refine_ls_shift/su_max 0.000
_refine_ls_structure_factor_coef Fsqd
_refine_ls_weighting_details 'w = 1/[\s^2^(Fo^2^)+(0.0615P)^2^+1.5390P] where P=(Fo^2^+2Fc^2^)/3'
_refine_ls_weighting_scheme calc
_refine_ls_wR_factor_gt 0.1211
_refine_ls_wR_factor_ref 0.1309
_reflns_Friedel_coverage 0.000
_reflns_number_gt 5286
_reflns_number_total 6857
_reflns_threshold_expression F^2^>2.0\s(F^2^)
_cod_data_source_file c9cc04844h2.cif
_cod_data_source_block 5
_cod_database_code 7124213

loop_
_space_group_symop_id
_space_group_symop_operation_xyz
1 +X,+Y,+Z
2 -X,-Y,-Z

loop_
_atom_site_label
_atom_site_type_symbol
_atom_site_fract_x
_atom_site_fract_y
_atom_site_fract_z
_atom_site_U_iso_or_equiv
_atom_site_adp_type
_atom_site_occupancy
_atom_site_site_symmetry_order
_atom_site_calc_flag
_atom_site_refinement_flags_posn
_atom_site_refinement_flags_adp
Cu1 Cu 0.48126(4) 0.14836(3) 0.73986(2) 0.03342(14) Uani 1 1 d . .
S35 S 0.17927(8) 0.28743(7) 0.78631(5) 0.0372(2) Uani 1 1 d . .
O31 O 0.1083(3) 0.0771(2) 0.82858(16) 0.0525(6) Uani 1 1 d . .
O35 O 0.2693(3) 0.3562(2) 0.75161(16) 0.0498(6) Uani 1 1 d . .
O36 O 0.0646(2) 0.2979(2) 0.74820(14) 0.0469(6) Uani 1 1 d . .
N2 N 0.7489(2) 0.1745(2) 0.74598(15) 0.0290(5) Uani 1 1 d . .
N5 N 0.7627(2) 0.1063(2) 0.62593(15) 0.0306(6) Uani 1 1 d . .
N30 N 0.2880(3) 0.1581(2) 0.77951(16) 0.0347(6) Uani 1 1 d . .
N32 N 0.3438(3) -0.0325(3) 0.7917(2) 0.0520(8) Uani 1 1 d . .
N33 N 0.2992(4) -0.1166(3) 0.8064(2) 0.0582(9) Uani 1 1 d . .
N34 N 0.2718(6) -0.1966(4) 0.8173(3) 0.0941(15) Uani 1 1 d . .
C1 C 0.6712(3) 0.1424(2) 0.70182(18) 0.0295(6) Uani 1 1 d . .
C3 C 0.8866(3) 0.1569(3) 0.6994(2) 0.0369(7) Uani 1 1 d . .
H3 H 0.9604 0.1718 0.7174 0.044 Uiso 1 1 calc R U
C4 C 0.8950(3) 0.1148(3) 0.6241(2) 0.0391(8) Uani 1 1 d . .
H4 H 0.9762 0.0944 0.5778 0.047 Uiso 1 1 calc R U
C6 C 0.6909(3) 0.2154(3) 0.83298(19) 0.0325(7) Uani 1 1 d . .
C7 C 0.6942(4) 0.1363(3) 0.9000(2) 0.0377(7) Uani 1 1 d . .
C8 C 0.6289(4) 0.1779(3) 0.9822(2) 0.0497(9) Uani 1 1 d . .
H8 H 0.6288 0.1265 1.0295 0.060 Uiso 1 1 calc R U
C9 C 0.5643(4) 0.2919(4) 0.9970(2) 0.0583(11) Uani 1 1 d . .
H9 H 0.5175 0.3181 1.0537 0.070 Uiso 1 1 calc R U
C10 C 0.5674(5) 0.3677(3) 0.9301(3) 0.0588(11) Uani 1 1 d . .
H10 H 0.5244 0.4464 0.9413 0.071 Uiso 1 1 calc R U
C11 C 0.6321(4) 0.3321(3) 0.8459(2) 0.0435(8) Uani 1 1 d . .
C12 C 0.7672(4) 0.0099(3) 0.8851(2) 0.0480(9) Uani 1 1 d . .
H12 H 0.8263 0.0005 0.8249 0.058 Uiso 1 1 calc R U
C13 C 0.8646(5) -0.0383(4) 0.9446(3) 0.0662(12) Uani 1 1 d . .
H13A H 0.9219 -0.1159 0.9272 0.079 Uiso 1 1 calc R U
H13B H 0.8086 -0.0392 1.0036 0.079 Uiso 1 1 calc R U
H13C H 0.9265 0.0087 0.9414 0.079 Uiso 1 1 calc R U
C14 C 0.6633(6) -0.0548(4) 0.8937(3) 0.0758(14) Uani 1 1 d . .
H14A H 0.6073 -0.0506 0.9531 0.091 Uiso 1 1 calc R U
H14B H 0.7141 -0.1342 0.8785 0.091 Uiso 1 1 calc R U
H14C H 0.6008 -0.0218 0.8551 0.091 Uiso 1 1 calc R U
C15 C 0.6392(5) 0.4179(3) 0.7734(3) 0.0585(11) Uani 1 1 d . .
H15 H 0.6871 0.3765 0.7180 0.070 Uiso 1 1 calc R U
C16 C 0.7233(5) 0.4936(4) 0.7864(3) 0.0643(11) Uani 1 1 d . .
H16A H 0.8170 0.4466 0.7920 0.077 Uiso 1 1 calc R U
H16B H 0.6741 0.5382 0.8386 0.077 Uiso 1 1 calc R U
H16C H 0.7330 0.5448 0.7369 0.077 Uiso 1 1 calc R U
C17 C 0.4909(7) 0.4931(5) 0.7677(5) 0.111(2) Uani 1 1 d . .
H17A H 0.4410 0.5309 0.8228 0.133 Uiso 1 1 calc R U
H17B H 0.4382 0.4460 0.7544 0.133 Uiso 1 1 calc R U
H17C H 0.4989 0.5503 0.7224 0.133 Uiso 1 1 calc R U
C18 C 0.7308(3) 0.0569(3) 0.55832(19) 0.0336(7) Uani 1 1 d . .
C19 C 0.7491(3) -0.0594(3) 0.5629(2) 0.0403(8) Uani 1 1 d . .
C20 C 0.7235(4) -0.1069(3) 0.4953(2) 0.0517(9) Uani 1 1 d . .
H20 H 0.7368 -0.1861 0.4952 0.062 Uiso 1 1 calc R U
C21 C 0.6794(4) -0.0401(4) 0.4294(2) 0.0574(11) Uani 1 1 d . .
H21 H 0.6621 -0.0737 0.3840 0.069 Uiso 1 1 calc R U
C22 C 0.6597(4) 0.0743(4) 0.4277(2) 0.0550(10) Uani 1 1 d . .
H22 H 0.6280 0.1188 0.3815 0.066 Uiso 1 1 calc R U
C23 C 0.6853(4) 0.1266(3) 0.4920(2) 0.0435(8) Uani 1 1 d . .
C24 C 0.7954(4) -0.1333(3) 0.6361(2) 0.0480(9) Uani 1 1 d . .
H24 H 0.7946 -0.0820 0.6809 0.058 Uiso 1 1 calc R U
C25 C 0.9431(6) -0.2105(6) 0.6083(4) 0.127(3) Uani 1 1 d . .
H25A H 1.0065 -0.1655 0.5827 0.152 Uiso 1 1 calc R U
H25B H 0.9467 -0.2640 0.5658 0.152 Uiso 1 1 calc R U
H25C H 0.9726 -0.2525 0.6581 0.152 Uiso 1 1 calc R U
C26 C 0.6953(6) -0.1999(4) 0.6770(3) 0.0803(14) Uani 1 1 d . .
H26A H 0.6980 -0.2546 0.6357 0.096 Uiso 1 1 calc R U
H26B H 0.5994 -0.1480 0.6943 0.096 Uiso 1 1 calc R U
H26C H 0.7236 -0.2405 0.7276 0.096 Uiso 1 1 calc R U
C27 C 0.6590(4) 0.2540(3) 0.4915(2) 0.0517(9) Uani 1 1 d . .
H27 H 0.7245 0.2690 0.5224 0.062 Uiso 1 1 calc R U
C28 C 0.6876(5) 0.3046(4) 0.4016(3) 0.0745(13) Uani 1 1 d . .
H28A H 0.6138 0.3037 0.3734 0.089 Uiso 1 1 calc R U
H28B H 0.7796 0.2597 0.3681 0.089 Uiso 1 1 calc R U
H28C H 0.6877 0.3829 0.4054 0.089 Uiso 1 1 calc R U
C29 C 0.5106(5) 0.3141(4) 0.5392(3) 0.0772(14) Uani 1 1 d . .
H29A H 0.4936 0.2847 0.5981 0.093 Uiso 1 1 calc R U
H29B H 0.4437 0.3012 0.5101 0.093 Uiso 1 1 calc R U
H29C H 0.4978 0.3956 0.5402 0.093 Uiso 1 1 calc R U
C31 C 0.2315(4) 0.0726(3) 0.8030(2) 0.0387(8) Uani 1 1 d . .
C36 C 0.1112(3) 0.3153(3) 0.8972(2) 0.0366(7) Uani 1 1 d . .
C37 C -0.0238(4) 0.3153(3) 0.9367(2) 0.0423(8) Uani 1 1 d . .
H37 H -0.0818 0.2993 0.9048 0.051 Uiso 1 1 calc R U
C38 C -0.0744(4) 0.3389(3) 1.0233(2) 0.0466(9) Uani 1 1 d . .
H38 H -0.1687 0.3411 1.0505 0.056 Uiso 1 1 calc R U
C39 C 0.0095(4) 0.3594(3) 1.0713(2) 0.0480(9) Uani 1 1 d . .
C40 C 0.1451(4) 0.3586(3) 1.0298(2) 0.0524(9) Uani 1 1 d . .
H40 H 0.2035 0.3735 1.0618 0.063 Uiso 1 1 calc R U
C41 C 0.1978(4) 0.3367(3) 0.9433(2) 0.0464(8) Uani 1 1 d . .
H41 H 0.2913 0.3364 0.9158 0.056 Uiso 1 1 calc R U
C42 C -0.0421(6) 0.3792(4) 1.1666(2) 0.0681(12) Uani 1 1 d . .
H42A H 0.0198 0.4125 1.1861 0.082 Uiso 1 1 calc R U
H42B H -0.0411 0.3069 1.1965 0.082 Uiso 1 1 calc R U
H42C H -0.1384 0.4312 1.1793 0.082 Uiso 1 1 calc R U
C51 C 0.1315(6) 0.5178(4) 0.4749(3) 0.0785(14) Uani 1 1 d . .
H51 H 0.2213 0.5300 0.4569 0.094 Uiso 1 1 calc R U
C52 C 0.0975(6) 0.4592(4) 0.5491(3) 0.0760(14) Uani 1 1 d . .
H52 H 0.1637 0.4313 0.5836 0.091 Uiso 1 1 calc R U
C53 C -0.0304(6) 0.4407(4) 0.5735(3) 0.0789(14) Uani 1 1 d . .
H53 H -0.0516 0.3988 0.6246 0.095 Uiso 1 1 calc R U

loop_
_atom_site_aniso_label
_atom_site_aniso_U_11
_atom_site_aniso_U_22
_atom_site_aniso_U_33
_atom_site_aniso_U_23
_atom_site_aniso_U_13
_atom_site_aniso_U_12
Cu1 0.0288(2) 0.0408(2) 0.0322(2) -0.00797(16) -0.00793(15) -0.01007(16)
S35 0.0344(4) 0.0423(5) 0.0361(4) -0.0033(3) -0.0092(3) -0.0117(4)
O31 0.0464(15) 0.0589(16) 0.0568(15) 0.0008(12) -0.0088(12) -0.0254(12)
O35 0.0507(15) 0.0488(14) 0.0499(14) -0.0017(11) -0.0027(12) -0.0220(12)
O36 0.0419(13) 0.0580(15) 0.0422(13) -0.0025(11) -0.0173(11) -0.0105(12)
N2 0.0304(13) 0.0278(13) 0.0317(13) -0.0025(10) -0.0132(11) -0.0078(11)
N5 0.0290(13) 0.0369(14) 0.0274(13) -0.0028(11) -0.0094(10) -0.0094(11)
N30 0.0324(14) 0.0404(15) 0.0344(14) -0.0065(12) -0.0076(11) -0.0140(12)
N32 0.061(2) 0.0426(18) 0.0517(18) -0.0025(14) -0.0138(15) -0.0132(16)
N33 0.086(3) 0.047(2) 0.0419(18) -0.0025(15) -0.0137(17) -0.0207(19)
N34 0.156(5) 0.057(3) 0.078(3) 0.002(2) -0.026(3) -0.047(3)
C1 0.0350(16) 0.0261(15) 0.0299(15) 0.0017(12) -0.0137(13) -0.0087(13)
C3 0.0342(17) 0.0439(19) 0.0401(18) 0.0011(15) -0.0161(14) -0.0170(15)
C4 0.0303(16) 0.052(2) 0.0360(17) 0.0028(15) -0.0080(13) -0.0153(15)
C6 0.0349(16) 0.0341(17) 0.0336(16) -0.0044(13) -0.0146(13) -0.0116(13)
C7 0.0439(18) 0.0372(18) 0.0355(17) -0.0012(14) -0.0133(14) -0.0140(15)
C8 0.066(2) 0.056(2) 0.0314(18) -0.0017(16) -0.0126(17) -0.024(2)
C9 0.068(3) 0.065(3) 0.041(2) -0.024(2) -0.0099(19) -0.015(2)
C10 0.073(3) 0.044(2) 0.059(2) -0.0245(19) -0.023(2) -0.0046(19)
C11 0.053(2) 0.0340(18) 0.050(2) -0.0054(15) -0.0244(17) -0.0118(16)
C12 0.062(2) 0.041(2) 0.0365(18) 0.0056(15) -0.0133(17) -0.0102(17)
C13 0.072(3) 0.051(2) 0.077(3) 0.013(2) -0.034(2) -0.012(2)
C14 0.104(4) 0.046(2) 0.096(4) 0.002(2) -0.052(3) -0.026(2)
C15 0.090(3) 0.0306(19) 0.061(2) -0.0014(17) -0.036(2) -0.0112(19)
C16 0.058(3) 0.056(2) 0.080(3) 0.003(2) -0.019(2) -0.018(2)
C17 0.114(5) 0.080(4) 0.187(7) 0.064(4) -0.111(5) -0.053(3)
C18 0.0293(15) 0.0454(19) 0.0267(15) -0.0082(14) -0.0042(12) -0.0121(14)
C19 0.0379(18) 0.049(2) 0.0354(17) -0.0085(15) -0.0062(14) -0.0142(16)
C20 0.054(2) 0.057(2) 0.047(2) -0.0190(18) -0.0068(18) -0.0197(19)
C21 0.063(2) 0.081(3) 0.0350(19) -0.0210(19) -0.0137(18) -0.024(2)
C22 0.064(2) 0.077(3) 0.0335(19) 0.0006(18) -0.0215(18) -0.028(2)
C23 0.0399(18) 0.060(2) 0.0302(17) -0.0005(16) -0.0098(14) -0.0140(17)
C24 0.060(2) 0.043(2) 0.0433(19) -0.0020(16) -0.0141(17) -0.0178(18)
C25 0.074(4) 0.166(6) 0.085(4) 0.043(4) -0.012(3) 0.023(4)
C26 0.090(4) 0.074(3) 0.082(3) 0.025(3) -0.024(3) -0.036(3)
C27 0.064(2) 0.052(2) 0.046(2) 0.0099(17) -0.0289(19) -0.0192(19)
C28 0.079(3) 0.082(3) 0.061(3) 0.024(2) -0.026(2) -0.023(3)
C29 0.085(3) 0.055(3) 0.073(3) 0.006(2) -0.007(3) -0.005(2)
C31 0.0409(19) 0.046(2) 0.0310(16) -0.0032(14) -0.0099(14) -0.0132(16)
C36 0.0398(18) 0.0333(17) 0.0354(17) -0.0041(13) -0.0097(14) -0.0078(14)
C37 0.0392(18) 0.046(2) 0.0398(18) 0.0001(15) -0.0103(15) -0.0098(16)
C38 0.045(2) 0.044(2) 0.043(2) 0.0014(16) -0.0035(16) -0.0078(16)
C39 0.066(3) 0.0291(18) 0.0403(19) -0.0002(15) -0.0114(18) -0.0040(17)
C40 0.070(3) 0.048(2) 0.048(2) -0.0047(17) -0.025(2) -0.0202(19)
C41 0.047(2) 0.053(2) 0.044(2) -0.0051(17) -0.0136(16) -0.0196(17)
C42 0.102(4) 0.051(2) 0.042(2) -0.0067(18) -0.013(2) -0.012(2)
C51 0.076(3) 0.078(3) 0.075(3) 0.005(3) -0.008(3) -0.023(3)
C52 0.082(4) 0.072(3) 0.065(3) 0.004(2) -0.029(3) -0.003(3)
C53 0.096(4) 0.072(3) 0.055(3) 0.019(2) -0.010(3) -0.017(3)

loop_
_atom_type_symbol
_atom_type_description
_atom_type_scat_dispersion_real
_atom_type_scat_dispersion_imag
_atom_type_scat_source
C C 0.0033 0.0016
;
International Tables for Crystallography
(Vol. C, Tables 4.2.6.8 and 6.1.1.4)
;
H H 0.0000 0.0000
;
International Tables for Crystallography
(Vol. C, Table 6.1.1.4)
;
Cu Cu 0.3201 1.2651
;
International Tables for Crystallography
(Vol. C, Tables 4.2.6.8 and 6.1.1.4)
;
N N 0.0061 0.0033
;
International Tables for Crystallography
(Vol. C, Tables 4.2.6.8 and 6.1.1.4)
;
O O 0.0106 0.0060
;
International Tables for Crystallography
(Vol. C, Tables 4.2.6.8 and 6.1.1.4)
;
S S 0.1246 0.1234
;
International Tables for Crystallography
(Vol. C, Tables 4.2.6.8 and 6.1.1.4)
;

loop_
_geom_angle_atom_site_label_1
_geom_angle_atom_site_label_2
_geom_angle_atom_site_label_3
_geom_angle
_geom_angle_site_symmetry_1
_geom_angle_site_symmetry_3
C1 Cu1 N30 178.52(12) . .
O36 S35 O35 117.46(15) . .
O36 S35 N30 112.06(14) . .
O35 S35 N30 103.72(14) . .
O36 S35 C36 108.55(15) . .
O35 S35 C36 108.60(15) . .
N30 S35 C36 105.80(14) . .
C1 N2 C3 111.8(2) . .
C1 N2 C6 121.7(2) . .
C3 N2 C6 126.4(2) . .
C1 N5 C4 111.0(2) . .
C1 N5 C18 124.6(2) . .
C4 N5 C18 124.2(2) . .
C31 N30 S35 117.4(2) . .
C31 N30 Cu1 127.8(2) . .
S35 N30 Cu1 114.73(15) . .
N33 N32 C31 112.3(3) . .
N34 N33 N32 173.8(5) . .
N5 C1 N2 103.8(2) . .
N5 C1 Cu1 129.4(2) . .
N2 C1 Cu1 126.8(2) . .
C4 C3 N2 106.2(3) . .
C4 C3 H3 126.9 . .
N2 C3 H3 126.9 . .
C3 C4 N5 107.2(3) . .
C3 C4 H4 126.4 . .
N5 C4 H4 126.4 . .
C7 C6 C11 123.1(3) . .
C7 C6 N2 118.4(3) . .
C11 C6 N2 118.5(3) . .
C8 C7 C6 116.9(3) . .
C8 C7 C12 120.8(3) . .
C6 C7 C12 122.3(3) . .
C9 C8 C7 121.5(3) . .
C9 C8 H8 119.2 . .
C7 C8 H8 119.2 . .
C10 C9 C8 120.1(3) . .
C10 C9 H9 119.9 . .
C8 C9 H9 119.9 . .
C9 C10 C11 121.5(3) . .
C9 C10 H10 119.3 . .
C11 C10 H10 119.3 . .
C10 C11 C6 116.8(3) . .
C10 C11 C15 120.5(3) . .
C6 C11 C15 122.7(3) . .
C14 C12 C13 110.7(3) . .
C14 C12 C7 111.9(3) . .
C13 C12 C7 111.2(3) . .
C14 C12 H12 107.6 . .
C13 C12 H12 107.6 . .
C7 C12 H12 107.6 . .
C12 C13 H13A 109.5 . .
C12 C13 H13B 109.5 . .
H13A C13 H13B 109.5 . .
C12 C13 H13C 109.5 . .
H13A C13 H13C 109.5 . .
H13B C13 H13C 109.5 . .
C12 C14 H14A 109.5 . .
C12 C14 H14B 109.5 . .
H14A C14 H14B 109.5 . .
C12 C14 H14C 109.5 . .
H14A C14 H14C 109.5 . .
H14B C14 H14C 109.5 . .
C11 C15 C16 110.4(3) . .
C11 C15 C17 111.3(4) . .
C16 C15 C17 108.6(3) . .
C11 C15 H15 108.8 . .
C16 C15 H15 108.8 . .
C17 C15 H15 108.8 . .
C15 C16 H16A 109.5 . .
C15 C16 H16B 109.5 . .
H16A C16 H16B 109.5 . .
C15 C16 H16C 109.5 . .
H16A C16 H16C 109.5 . .
H16B C16 H16C 109.5 . .
C15 C17 H17A 109.5 . .
C15 C17 H17B 109.5 . .
H17A C17 H17B 109.5 . .
C15 C17 H17C 109.5 . .
H17A C17 H17C 109.5 . .
H17B C17 H17C 109.5 . .
C19 C18 C23 123.5(3) . .
C19 C18 N5 117.4(3) . .
C23 C18 N5 119.0(3) . .
C18 C19 C20 116.9(3) . .
C18 C19 C24 123.0(3) . .
C20 C19 C24 120.2(3) . .
C21 C20 C19 120.5(4) . .
C21 C20 H20 119.7 . .
C19 C20 H20 119.7 . .
C20 C21 C22 121.1(3) . .
C20 C21 H21 119.4 . .
C22 C21 H21 119.4 . .
C21 C22 C23 121.3(3) . .
C21 C22 H22 119.3 . .
C23 C22 H22 119.3 . .
C22 C23 C18 116.6(3) . .
C22 C23 C27 121.2(3) . .
C18 C23 C27 122.1(3) . .
C25 C24 C26 110.8(4) . .
C25 C24 C19 111.6(3) . .
C26 C24 C19 112.1(3) . .
C25 C24 H24 107.4 . .
C26 C24 H24 107.4 . .
C19 C24 H24 107.4 . .
C24 C25 H25A 109.5 . .
C24 C25 H25B 109.5 . .
H25A C25 H25B 109.5 . .
C24 C25 H25C 109.5 . .
H25A C25 H25C 109.5 . .
H25B C25 H25C 109.5 . .
C24 C26 H26A 109.5 . .
C24 C26 H26B 109.5 . .
H26A C26 H26B 109.5 . .
C24 C26 H26C 109.5 . .
H26A C26 H26C 109.5 . .
H26B C26 H26C 109.5 . .
C29 C27 C23 111.1(3) . .
C29 C27 C28 109.3(3) . .
C23 C27 C28 113.4(3) . .
C29 C27 H27 107.6 . .
C23 C27 H27 107.6 . .
C28 C27 H27 107.6 . .
C27 C28 H28A 109.5 . .
C27 C28 H28B 109.5 . .
H28A C28 H28B 109.5 . .
C27 C28 H28C 109.5 . .
H28A C28 H28C 109.5 . .
H28B C28 H28C 109.5 . .
C27 C29 H29A 109.5 . .
C27 C29 H29B 109.5 . .
H29A C29 H29B 109.5 . .
C27 C29 H29C 109.5 . .
H29A C29 H29C 109.5 . .
H29B C29 H29C 109.5 . .
O31 C31 N30 128.8(3) . .
O31 C31 N32 122.7(3) . .
N30 C31 N32 108.5(3) . .
C37 C36 C41 121.0(3) . .
C37 C36 S35 120.7(3) . .
C41 C36 S35 118.3(3) . .
C36 C37 C38 119.1(3) . .
C36 C37 H37 120.4 . .
C38 C37 H37 120.4 . .
C39 C38 C37 121.4(3) . .
C39 C38 H38 119.3 . .
C37 C38 H38 119.3 . .
C38 C39 C40 118.1(3) . .
C38 C39 C42 121.8(4) . .
C40 C39 C42 120.1(4) . .
C41 C40 C39 121.8(3) . .
C41 C40 H40 119.1 . .
C39 C40 H40 119.1 . .
C40 C41 C36 118.5(3) . .
C40 C41 H41 120.7 . .
C36 C41 H41 120.7 . .
C39 C42 H42A 109.5 . .
C39 C42 H42B 109.5 . .
H42A C42 H42B 109.5 . .
C39 C42 H42C 109.5 . .
H42A C42 H42C 109.5 . .
H42B C42 H42C 109.5 . .
C52 C51 C53 118.1(5) . 2_566
C52 C51 H51 120.9 . .
C53 C51 H51 120.9 2_566 .
C53 C52 C51 120.4(5) . .
C53 C52 H52 119.8 . .
C51 C52 H52 119.8 . .
C52 C53 C51 121.5(4) . 2_566
C52 C53 H53 119.3 . .
C51 C53 H53 119.3 2_566 .

loop_
_geom_bond_atom_site_label_1
_geom_bond_atom_site_label_2
_geom_bond_distance
_geom_bond_site_symmetry_2
Cu1 C1 1.872(3) .
Cu1 N30 1.895(3) .
S35 O36 1.428(2) .
S35 O35 1.431(3) .
S35 N30 1.639(3) .
S35 C36 1.766(3) .
O31 C31 1.214(4) .
N2 C1 1.356(4) .
N2 C3 1.383(4) .
N2 C6 1.445(4) .
N5 C1 1.353(4) .
N5 C4 1.389(4) .
N5 C18 1.446(4) .
N30 C31 1.347(4) .
N32 N33 1.247(5) .
N32 C31 1.436(5) .
N33 N34 1.104(5) .
C3 C4 1.334(5) .
C3 H3 0.9500 .
C4 H4 0.9500 .
C6 C7 1.395(4) .
C6 C11 1.396(4) .
C7 C8 1.386(5) .
C7 C12 1.523(5) .
C8 C9 1.375(5) .
C8 H8 0.9500 .
C9 C10 1.369(6) .
C9 H9 0.9500 .
C10 C11 1.391(5) .
C10 H10 0.9500 .
C11 C15 1.516(5) .
C12 C14 1.500(6) .
C12 C13 1.512(5) .
C12 H12 1.0000 .
C13 H13A 0.9800 .
C13 H13B 0.9800 .
C13 H13C 0.9800 .
C14 H14A 0.9800 .
C14 H14B 0.9800 .
C14 H14C 0.9800 .
C15 C16 1.519(6) .
C15 C17 1.540(7) .
C15 H15 1.0000 .
C16 H16A 0.9800 .
C16 H16B 0.9800 .
C16 H16C 0.9800 .
C17 H17A 0.9800 .
C17 H17B 0.9800 .
C17 H17C 0.9800 .
C18 C19 1.395(5) .
C18 C23 1.395(5) .
C19 C20 1.398(5) .
C19 C24 1.510(5) .
C20 C21 1.370(6) .
C20 H20 0.9500 .
C21 C22 1.371(6) .
C21 H21 0.9500 .
C22 C23 1.386(5) .
C22 H22 0.9500 .
C23 C27 1.519(5) .
C24 C25 1.498(6) .
C24 C26 1.507(6) .
C24 H24 1.0000 .
C25 H25A 0.9800 .
C25 H25B 0.9800 .
C25 H25C 0.9800 .
C26 H26A 0.9800 .
C26 H26B 0.9800 .
C26 H26C 0.9800 .
C27 C29 1.506(6) .
C27 C28 1.523(5) .
C27 H27 1.0000 .
C28 H28A 0.9800 .
C28 H28B 0.9800 .
C28 H28C 0.9800 .
C29 H29A 0.9800 .
C29 H29B 0.9800 .
C29 H29C 0.9800 .
C36 C37 1.372(5) .
C36 C41 1.390(5) .
C37 C38 1.383(5) .
C37 H37 0.9500 .
C38 C39 1.383(5) .
C38 H38 0.9500 .
C39 C40 1.383(6) .
C39 C42 1.505(5) .
C40 C41 1.378(5) .
C40 H40 0.9500 .
C41 H41 0.9500 .
C42 H42A 0.9800 .
C42 H42B 0.9800 .
C42 H42C 0.9800 .
C51 C52 1.369(7) .
C51 C53 1.400(7) 2_566
C51 H51 0.9500 .
C52 C53 1.359(7) .
C52 H52 0.9500 .
C53 C51 1.400(7) 2_566
C53 H53 0.9500 .

loop_
_geom_torsion_atom_site_label_1
_geom_torsion_atom_site_label_2
_geom_torsion_atom_site_label_3
_geom_torsion_atom_site_label_4
_geom_torsion
_geom_torsion_site_symmetry_1
_geom_torsion_site_symmetry_4
O36 S35 N30 C31 -48.3(3) . .
O35 S35 N30 C31 -175.9(2) . .
C36 S35 N30 C31 69.8(3) . .
O36 S35 N30 Cu1 132.33(15) . .
O35 S35 N30 Cu1 4.67(19) . .
C36 S35 N30 Cu1 -109.55(16) . .
C4 N5 C1 N2 0.7(3) . .
C18 N5 C1 N2 176.1(3) . .
C4 N5 C1 Cu1 -179.2(2) . .
C18 N5 C1 Cu1 -3.9(4) . .
C3 N2 C1 N5 -1.1(3) . .
C6 N2 C1 N5 -177.8(2) . .
C3 N2 C1 Cu1 178.9(2) . .
C6 N2 C1 Cu1 2.2(4) . .
C1 N2 C3 C4 1.0(4) . .
C6 N2 C3 C4 177.6(3) . .
N2 C3 C4 N5 -0.5(4) . .
C1 N5 C4 C3 -0.2(4) . .
C18 N5 C4 C3 -175.5(3) . .
C1 N2 C6 C7 85.6(3) . .
C3 N2 C6 C7 -90.7(4) . .
C1 N2 C6 C11 -93.4(4) . .
C3 N2 C6 C11 90.3(4) . .
C11 C6 C7 C8 3.3(5) . .
N2 C6 C7 C8 -175.7(3) . .
C11 C6 C7 C12 -175.9(3) . .
N2 C6 C7 C12 5.1(5) . .
C6 C7 C8 C9 -0.2(5) . .
C12 C7 C8 C9 179.0(4) . .
C7 C8 C9 C10 -2.2(6) . .
C8 C9 C10 C11 1.6(6) . .
C9 C10 C11 C6 1.3(6) . .
C9 C10 C11 C15 -177.5(4) . .
C7 C6 C11 C10 -3.9(5) . .
N2 C6 C11 C10 175.1(3) . .
C7 C6 C11 C15 175.0(3) . .
N2 C6 C11 C15 -6.1(5) . .
C8 C7 C12 C14 75.7(4) . .
C6 C7 C12 C14 -105.1(4) . .
C8 C7 C12 C13 -48.7(5) . .
C6 C7 C12 C13 130.5(4) . .
C10 C11 C15 C16 62.0(5) . .
C6 C11 C15 C16 -116.8(4) . .
C10 C11 C15 C17 -58.8(5) . .
C6 C11 C15 C17 122.5(4) . .
C1 N5 C18 C19 -85.8(4) . .
C4 N5 C18 C19 89.0(4) . .
C1 N5 C18 C23 94.9(4) . .
C4 N5 C18 C23 -90.3(4) . .
C23 C18 C19 C20 1.8(5) . .
N5 C18 C19 C20 -177.4(3) . .
C23 C18 C19 C24 -178.6(3) . .
N5 C18 C19 C24 2.2(5) . .
C18 C19 C20 C21 -1.4(5) . .
C24 C19 C20 C21 179.0(3) . .
C19 C20 C21 C22 0.2(6) . .
C20 C21 C22 C23 0.7(6) . .
C21 C22 C23 C18 -0.4(5) . .
C21 C22 C23 C27 -178.0(4) . .
C19 C18 C23 C22 -0.9(5) . .
N5 C18 C23 C22 178.3(3) . .
C19 C18 C23 C27 176.7(3) . .
N5 C18 C23 C27 -4.1(5) . .
C18 C19 C24 C25 -109.1(5) . .
C20 C19 C24 C25 70.5(5) . .
C18 C19 C24 C26 126.0(4) . .
C20 C19 C24 C26 -54.4(5) . .
C22 C23 C27 C29 90.1(4) . .
C18 C23 C27 C29 -87.4(4) . .
C22 C23 C27 C28 -33.5(5) . .
C18 C23 C27 C28 149.0(3) . .
S35 N30 C31 O31 0.6(5) . .
Cu1 N30 C31 O31 179.9(3) . .
S35 N30 C31 N32 179.7(2) . .
Cu1 N30 C31 N32 -1.0(4) . .
N33 N32 C31 O31 3.9(5) . .
N33 N32 C31 N30 -175.3(3) . .
O36 S35 C36 C37 15.4(3) . .
O35 S35 C36 C37 144.2(3) . .
N30 S35 C36 C37 -105.0(3) . .
O36 S35 C36 C41 -164.8(3) . .
O35 S35 C36 C41 -36.0(3) . .
N30 S35 C36 C41 74.8(3) . .
C41 C36 C37 C38 1.1(5) . .
S35 C36 C37 C38 -179.2(3) . .
C36 C37 C38 C39 -1.8(5) . .
C37 C38 C39 C40 1.7(5) . .
C37 C38 C39 C42 -176.8(3) . .
C38 C39 C40 C41 -0.8(5) . .
C42 C39 C40 C41 177.7(3) . .
C39 C40 C41 C36 0.1(6) . .
C37 C36 C41 C40 -0.2(5) . .
S35 C36 C41 C40 180.0(3) . .
C53 C51 C52 C53 1.1(8) 2_566 .
C51 C52 C53 C51 -1.1(9) . 2_566
